data_2214591
loop_
_publ_author_name
'Rui He'
'En Gao'
'Shao-Jin Gu'
'Da-Bin Qin'

_publ_section_title
;
 Dimethyl 3,3-dimethoxy-4,4'-methylenedi-2-naphthoate
;
_journal_coeditor_code CI2414
_journal_issue 8
_journal_name_full 'Acta Crystallographica Section E'
_journal_page_first o3508
_journal_page_last o3508
_journal_paper_doi 10.1107/S1600536807033909
_journal_volume 63
_journal_year 2007
_chemical_formula_iupac 'C27 H24 O6'
_chemical_formula_moiety 'C27 H24 O6'
_chemical_formula_sum 'C27 H24 O6'
_chemical_formula_weight 444.46
_chemical_name_systematic
;
Dimethyl 3,3-dimethoxy-4,4'-methylenedi-2-naphthoate
;
_space_group_IT_number 14
_symmetry_cell_setting monoclinic
_symmetry_space_group_name_Hall '-P 2ybc'
_symmetry_space_group_name_H-M 'P 1 21/c 1'
_atom_sites_solution_hydrogens geom
_atom_sites_solution_primary direct
_atom_sites_solution_secondary difmap
_audit_creation_method SHELXL-97
_cell_angle_alpha 90.00
_cell_angle_beta 106.7980(10)
_cell_angle_gamma 90.00
_cell_formula_units_Z 4
_cell_length_a 12.9871(4)
_cell_length_b 20.0999(5)
_cell_length_c 8.7466(3)
_cell_measurement_reflns_used 19190
_cell_measurement_temperature 153(2)
_cell_measurement_theta_max 27.51
_cell_measurement_theta_min 3.04
_cell_volume 2185.78(12)
_computing_cell_refinement <i>RAPID-AUTO</i>
_computing_data_collection '<i>RAPID-AUTO</i> (Rigaku/MSC, 2004)'
_computing_data_reduction <i>RAPID-AUTO</i>
_computing_molecular_graphics '<i>XP</i> in <i>SHELXTL</i> (Bruker, 1997)'
_computing_publication_material <i>SHELXL97</i>
_computing_structure_refinement '<i>SHELXL97</i> (Sheldrick, 1997)'
_computing_structure_solution '<i>SHELXS97</i> (Sheldrick, 1997)'
_diffrn_ambient_temperature 153(2)
_diffrn_measured_fraction_theta_full 0.999
_diffrn_measured_fraction_theta_max 0.999
_diffrn_measurement_device_type 'Rigaku R-AXIS RAPID'
_diffrn_measurement_method \w
_diffrn_radiation_monochromator graphite
_diffrn_radiation_source 'Rotating Anode'
_diffrn_radiation_type MoK\a
_diffrn_radiation_wavelength 0.71073
_diffrn_reflns_av_R_equivalents 0.0209
_diffrn_reflns_av_sigmaI/netI 0.0165
_diffrn_reflns_limit_h_max 16
_diffrn_reflns_limit_h_min -14
_diffrn_reflns_limit_k_max 26
_diffrn_reflns_limit_k_min -25
_diffrn_reflns_limit_l_max 11
_diffrn_reflns_limit_l_min -11
_diffrn_reflns_number 21180
_diffrn_reflns_theta_full 27.48
_diffrn_reflns_theta_max 27.48
_diffrn_reflns_theta_min 3.17
_diffrn_standards_decay_% 0
_diffrn_standards_interval_count 0
_diffrn_standards_interval_time 0
_diffrn_standards_number 0
_exptl_absorpt_coefficient_mu 0.095
_exptl_absorpt_correction_type none
_exptl_crystal_colour colourless
_exptl_crystal_density_diffrn 1.351
_exptl_crystal_density_method 'not measured'
_exptl_crystal_description Block
_exptl_crystal_F_000 936
_exptl_crystal_size_max 0.59
_exptl_crystal_size_mid 0.58
_exptl_crystal_size_min 0.58
_refine_diff_density_max 0.330
_refine_diff_density_min -0.202
_refine_ls_extinction_coef 0.0128(11)
_refine_ls_extinction_expression Fc^*^=kFc[1+0.001xFc^2^\l^3^/sin(2\q)]^-1/4^
_refine_ls_extinction_method SHELXL97
_refine_ls_goodness_of_fit_ref 1.008
_refine_ls_hydrogen_treatment constr
_refine_ls_matrix_type full
_refine_ls_number_parameters 303
_refine_ls_number_reflns 5007
_refine_ls_number_restraints 0
_refine_ls_restrained_S_all 1.008
_refine_ls_R_factor_all 0.0384
_refine_ls_R_factor_gt 0.0356
_refine_ls_shift/su_max 0.001
_refine_ls_shift/su_mean 0.000
_refine_ls_structure_factor_coef Fsqd
_refine_ls_weighting_details 'calc w=1/[\s^2^(Fo^2^)+(0.056P)^2^+0.7416P] where P=(Fo^2^+2Fc^2^)/3'
_refine_ls_weighting_scheme calc
_refine_ls_wR_factor_gt 0.0964
_refine_ls_wR_factor_ref 0.0988
_reflns_number_gt 4617
_reflns_number_total 5007
_reflns_threshold_expression I>2\s(I)
_cod_data_source_file ci2414.cif
_cod_data_source_block I
_cod_original_cell_volume 2185.78(11)
_cod_original_sg_symbol_H-M 'P 21/c'
_cod_database_code 2214591
_cod_database_fobs_code 2214591

loop_
_symmetry_equiv_pos_as_xyz
'x, y, z'
'-x, y+1/2, -z+1/2'
'-x, -y, -z'
'x, -y-1/2, z-1/2'

loop_
_atom_site_type_symbol
_atom_site_label
_atom_site_fract_x
_atom_site_fract_y
_atom_site_fract_z
_atom_site_U_iso_or_equiv
_atom_site_adp_type
_atom_site_calc_flag
_atom_site_refinement_flags
_atom_site_occupancy
O O1 0.08724(6) 0.39859(4) 0.27018(9) 0.02037(17) Uani d . 1
O O2 0.25890(7) 0.35292(4) -0.02411(9) 0.02536(18) Uani d . 1
O O3 0.14283(7) 0.29602(4) 0.07285(9) 0.02582(18) Uani d . 1
O O4 0.27501(6) 0.52935(4) 0.87194(8) 0.01955(16) Uani d . 1
O O5 0.42601(7) 0.69099(5) 0.89705(11) 0.0326(2) Uani d . 1
O O6 0.30271(7) 0.66608(4) 1.02247(10) 0.0298(2) Uani d . 1
C C1 0.19780(8) 0.39958(5) 0.33629(12) 0.0168(2) Uani d . 1
C C2 0.26229(8) 0.37440(5) 0.24159(12) 0.0180(2) Uani d . 1
C C3 0.37214(8) 0.38001(5) 0.29508(12) 0.0197(2) Uani d . 1
H H3 0.4143 0.3669 0.2278 0.024 Uiso calc R 1
C C4 0.42325(8) 0.40517(5) 0.44938(12) 0.0184(2) Uani d . 1
C C5 0.53713(8) 0.40633(5) 0.50967(13) 0.0226(2) Uani d . 1
H H5 0.5795 0.3926 0.4431 0.027 Uiso calc R 1
C C6 0.58662(9) 0.42690(6) 0.66216(14) 0.0251(2) Uani d . 1
H H6 0.6629 0.4274 0.7014 0.030 Uiso calc R 1
C C7 0.52378(9) 0.44744(5) 0.76095(13) 0.0235(2) Uani d . 1
H H7 0.5582 0.4608 0.8677 0.028 Uiso calc R 1
C C8 0.41346(8) 0.44845(5) 0.70490(12) 0.0197(2) Uani d . 1
H H8 0.3728 0.4629 0.7732 0.024 Uiso calc R 1
C C9 0.35920(8) 0.42820(5) 0.54631(12) 0.0165(2) Uani d . 1
C C10 0.24400(8) 0.42940(5) 0.48266(11) 0.01613(19) Uani d . 1
C C11 0.03374(9) 0.34490(6) 0.32574(15) 0.0265(2) Uani d . 1
H H11A 0.0530 0.3025 0.2859 0.032 Uiso calc R 1
H H11B -0.0443 0.3513 0.2863 0.032 Uiso calc R 1
H H11C 0.0561 0.3444 0.4428 0.032 Uiso calc R 1
C C12 0.21234(8) 0.33737(5) 0.09015(12) 0.0188(2) Uani d . 1
C C13 0.22256(10) 0.31315(6) -0.16796(13) 0.0273(2) Uani d . 1
H H13A 0.2351 0.2660 -0.1407 0.033 Uiso calc R 1
H H13B 0.2625 0.3259 -0.2429 0.033 Uiso calc R 1
H H13C 0.1456 0.3207 -0.2175 0.033 Uiso calc R 1
C C14 0.17457(8) 0.46359(5) 0.57397(12) 0.01689(19) Uani d . 1
H H14A 0.0979 0.4546 0.5187 0.020 Uiso calc R 1
H H14B 0.1911 0.4441 0.6823 0.020 Uiso calc R 1
C C15 0.19164(8) 0.53865(5) 0.58891(11) 0.01617(19) Uani d . 1
C C16 0.15427(8) 0.58152(5) 0.45237(12) 0.0166(2) Uani d . 1
C C17 0.08944(8) 0.55826(5) 0.30175(12) 0.0196(2) Uani d . 1
H H17 0.0715 0.5124 0.2881 0.024 Uiso calc R 1
C C18 0.05245(9) 0.60128(6) 0.17562(13) 0.0226(2) Uani d . 1
H H18 0.0080 0.5849 0.0767 0.027 Uiso calc R 1
C C19 0.07947(9) 0.66946(6) 0.19073(13) 0.0247(2) Uani d . 1
H H19 0.0548 0.6984 0.1018 0.030 Uiso calc R 1
C C20 0.14131(9) 0.69356(5) 0.33394(13) 0.0229(2) Uani d . 1
H H20 0.1590 0.7395 0.3442 0.028 Uiso calc R 1
C C21 0.17943(8) 0.65081(5) 0.46755(12) 0.0179(2) Uani d . 1
C C22 0.24206(8) 0.67646(5) 0.61591(12) 0.0192(2) Uani d . 1
H H22 0.2636 0.7218 0.6244 0.023 Uiso calc R 1
C C23 0.27166(8) 0.63584(5) 0.74749(12) 0.0178(2) Uani d . 1
C C24 0.24304(8) 0.56738(5) 0.73454(11) 0.01641(19) Uani d . 1
C C25 0.19433(9) 0.52489(6) 0.95462(13) 0.0262(2) Uani d . 1
H H25A 0.1782 0.5695 0.9866 0.031 Uiso calc R 1
H H25B 0.2210 0.4970 1.0498 0.031 Uiso calc R 1
H H25C 0.1288 0.5051 0.8839 0.031 Uiso calc R 1
C C26 0.33310(9) 0.66448(5) 0.90516(13) 0.0205(2) Uani d . 1
C C27 0.48928(11) 0.72350(7) 1.04184(18) 0.0421(3) Uani d . 1
H H27A 0.4460 0.7583 1.0722 0.051 Uiso calc R 1
H H27B 0.5534 0.7435 1.0231 0.051 Uiso calc R 1
H H27C 0.5112 0.6907 1.1280 0.051 Uiso calc R 1

loop_
_atom_site_aniso_label
_atom_site_aniso_U_11
_atom_site_aniso_U_22
_atom_site_aniso_U_33
_atom_site_aniso_U_12
_atom_site_aniso_U_13
_atom_site_aniso_U_23
O1 0.0163(4) 0.0186(4) 0.0240(4) -0.0002(3) 0.0023(3) -0.0011(3)
O2 0.0339(4) 0.0249(4) 0.0193(4) -0.0056(3) 0.0107(3) -0.0059(3)
O3 0.0295(4) 0.0255(4) 0.0205(4) -0.0067(3) 0.0042(3) -0.0030(3)
O4 0.0234(4) 0.0196(4) 0.0162(3) 0.0032(3) 0.0066(3) 0.0020(3)
O5 0.0227(4) 0.0363(5) 0.0373(5) -0.0077(3) 0.0063(3) -0.0119(4)
O6 0.0398(5) 0.0280(4) 0.0219(4) -0.0035(3) 0.0092(3) -0.0062(3)
C1 0.0170(5) 0.0138(4) 0.0187(5) 0.0009(3) 0.0038(4) 0.0012(3)
C2 0.0222(5) 0.0144(4) 0.0169(4) 0.0007(4) 0.0050(4) -0.0004(3)
C3 0.0220(5) 0.0181(5) 0.0209(5) 0.0014(4) 0.0090(4) -0.0018(4)
C4 0.0187(5) 0.0163(4) 0.0206(5) 0.0009(4) 0.0062(4) 0.0001(4)
C5 0.0191(5) 0.0242(5) 0.0256(5) 0.0014(4) 0.0082(4) -0.0023(4)
C6 0.0164(5) 0.0291(6) 0.0278(5) 0.0004(4) 0.0035(4) -0.0014(4)
C7 0.0228(5) 0.0246(5) 0.0201(5) 0.0008(4) 0.0015(4) -0.0023(4)
C8 0.0216(5) 0.0185(5) 0.0186(5) 0.0029(4) 0.0051(4) -0.0010(4)
C9 0.0180(5) 0.0130(4) 0.0183(5) 0.0010(3) 0.0050(4) 0.0007(3)
C10 0.0185(5) 0.0127(4) 0.0176(4) 0.0010(3) 0.0059(4) 0.0010(3)
C11 0.0212(5) 0.0240(5) 0.0354(6) -0.0051(4) 0.0101(4) -0.0036(4)
C12 0.0216(5) 0.0162(5) 0.0173(5) 0.0034(4) 0.0037(4) 0.0006(3)
C13 0.0348(6) 0.0291(6) 0.0182(5) -0.0013(5) 0.0077(4) -0.0067(4)
C14 0.0176(5) 0.0156(4) 0.0185(4) 0.0002(3) 0.0067(4) -0.0009(3)
C15 0.0155(4) 0.0156(4) 0.0189(5) 0.0019(3) 0.0075(4) 0.0000(3)
C16 0.0149(4) 0.0184(5) 0.0183(5) 0.0031(3) 0.0075(4) 0.0005(4)
C17 0.0185(5) 0.0200(5) 0.0209(5) 0.0022(4) 0.0066(4) -0.0014(4)
C18 0.0196(5) 0.0288(6) 0.0187(5) 0.0030(4) 0.0042(4) -0.0001(4)
C19 0.0238(5) 0.0269(5) 0.0231(5) 0.0041(4) 0.0061(4) 0.0084(4)
C20 0.0225(5) 0.0204(5) 0.0268(5) 0.0015(4) 0.0084(4) 0.0061(4)
C21 0.0164(4) 0.0188(5) 0.0204(5) 0.0024(4) 0.0082(4) 0.0020(4)
C22 0.0194(5) 0.0163(4) 0.0237(5) 0.0003(4) 0.0090(4) -0.0003(4)
C23 0.0167(4) 0.0179(5) 0.0197(5) 0.0012(3) 0.0068(4) -0.0023(4)
C24 0.0162(4) 0.0166(4) 0.0176(4) 0.0029(3) 0.0067(4) 0.0007(3)
C25 0.0307(6) 0.0294(6) 0.0218(5) -0.0025(4) 0.0126(4) 0.0014(4)
C26 0.0214(5) 0.0146(4) 0.0238(5) 0.0028(4) 0.0037(4) -0.0018(4)
C27 0.0305(6) 0.0385(7) 0.0486(8) -0.0085(5) -0.0023(6) -0.0164(6)

loop_
_atom_type_symbol
_atom_type_description
_atom_type_scat_dispersion_real
_atom_type_scat_dispersion_imag
_atom_type_scat_source
C C 0.0033 0.0016 'International Tables Vol C Tables 4.2.6.8 and 6.1.1.4'
H H 0.0000 0.0000 'International Tables Vol C Tables 4.2.6.8 and 6.1.1.4'
O O 0.0106 0.0060 'International Tables Vol C Tables 4.2.6.8 and 6.1.1.4'

loop_
_geom_angle_atom_site_label_1
_geom_angle_atom_site_label_2
_geom_angle_atom_site_label_3
_geom_angle
C1 O1 C11 114.37(8)
C12 O2 C13 114.39(8)
C24 O4 C25 113.09(8)
C26 O5 C27 115.13(10)
C10 C1 O1 120.85(9)
C10 C1 C2 121.29(9)
O1 C1 C2 117.60(9)
C3 C2 C1 119.93(9)
C3 C2 C12 119.05(9)
C1 C2 C12 120.86(9)
C2 C3 C4 120.66(9)
C2 C3 H3 119.7
C4 C3 H3 119.7
C3 C4 C5 120.78(9)
C3 C4 C9 119.34(9)
C5 C4 C9 119.86(9)
C6 C5 C4 120.88(10)
C6 C5 H5 119.6
C4 C5 H5 119.6
C5 C6 C7 119.61(10)
C5 C6 H6 120.2
C7 C6 H6 120.2
C8 C7 C6 120.93(10)
C8 C7 H7 119.5
C6 C7 H7 119.5
C7 C8 C9 121.04(9)
C7 C8 H8 119.5
C9 C8 H8 119.5
C8 C9 C4 117.60(9)
C8 C9 C10 122.67(9)
C4 C9 C10 119.72(9)
C1 C10 C9 118.39(9)
C1 C10 C14 120.95(9)
C9 C10 C14 120.66(8)
O1 C11 H11A 109.5
O1 C11 H11B 109.5
H11A C11 H11B 109.5
O1 C11 H11C 109.5
H11A C11 H11C 109.5
H11B C11 H11C 109.5
O3 C12 O2 123.26(9)
O3 C12 C2 124.95(9)
O2 C12 C2 111.68(9)
O2 C13 H13A 109.5
O2 C13 H13B 109.5
H13A C13 H13B 109.5
O2 C13 H13C 109.5
H13A C13 H13C 109.5
H13B C13 H13C 109.5
C15 C14 C10 113.34(8)
C15 C14 H14A 108.9
C10 C14 H14A 108.9
C15 C14 H14B 108.9
C10 C14 H14B 108.9
H14A C14 H14B 107.7
C24 C15 C16 118.17(9)
C24 C15 C14 120.79(9)
C16 C15 C14 121.04(9)
C17 C16 C21 117.72(9)
C17 C16 C15 122.66(9)
C21 C16 C15 119.59(9)
C18 C17 C16 120.86(10)
C18 C17 H17 119.6
C16 C17 H17 119.6
C17 C18 C19 121.06(10)
C17 C18 H18 119.5
C19 C18 H18 119.5
C20 C19 C18 119.62(10)
C20 C19 H19 120.2
C18 C19 H19 120.2
C19 C20 C21 120.86(10)
C19 C20 H20 119.6
C21 C20 H20 119.6
C22 C21 C20 120.39(9)
C22 C21 C16 119.75(9)
C20 C21 C16 119.86(9)
C23 C22 C21 119.99(9)
C23 C22 H22 120.0
C21 C22 H22 120.0
C22 C23 C24 120.38(9)
C22 C23 C26 119.35(9)
C24 C23 C26 120.26(9)
C15 C24 O4 120.91(9)
C15 C24 C23 121.57(9)
O4 C24 C23 117.38(9)
O4 C25 H25A 109.5
O4 C25 H25B 109.5
H25A C25 H25B 109.5
O4 C25 H25C 109.5
H25A C25 H25C 109.5
H25B C25 H25C 109.5
O6 C26 O5 123.90(10)
O6 C26 C23 125.36(10)
O5 C26 C23 110.69(9)
O5 C27 H27A 109.5
O5 C27 H27B 109.5
H27A C27 H27B 109.5
O5 C27 H27C 109.5
H27A C27 H27C 109.5
H27B C27 H27C 109.5

loop_
_geom_bond_atom_site_label_1
_geom_bond_atom_site_label_2
_geom_bond_distance
O1 C1 1.3843(12)
O1 C11 1.4419(13)
O2 C12 1.3459(13)
O2 C13 1.4497(12)
O3 C12 1.2040(13)
O4 C24 1.3829(11)
O4 C25 1.4377(13)
O5 C26 1.3396(14)
O5 C27 1.4507(15)
O6 C26 1.2015(13)
C1 C10 1.3836(13)
C1 C2 1.4299(14)
C2 C3 1.3715(14)
C2 C12 1.4943(13)
C3 C4 1.4142(14)
C3 H3 0.95
C4 C5 1.4196(14)
C4 C9 1.4257(14)
C5 C6 1.3665(15)
C5 H5 0.95
C6 C7 1.4108(16)
C6 H6 0.95
C7 C8 1.3738(15)
C7 H7 0.95
C8 C9 1.4217(14)
C8 H8 0.95
C9 C10 1.4379(13)
C10 C14 1.5295(13)
C11 H11A 0.98
C11 H11B 0.98
C11 H11C 0.98
C13 H13A 0.98
C13 H13B 0.98
C13 H13C 0.98
C14 C15 1.5250(13)
C14 H14A 0.99
C14 H14B 0.99
C15 C24 1.3821(13)
C15 C16 1.4385(13)
C16 C17 1.4219(14)
C16 C21 1.4280(14)
C17 C18 1.3745(14)
C17 H17 0.95
C18 C19 1.4114(16)
C18 H18 0.95
C19 C20 1.3665(16)
C19 H19 0.95
C20 C21 1.4194(14)
C20 H20 0.95
C21 C22 1.4146(14)
C22 C23 1.3724(14)
C22 H22 0.95
C23 C24 1.4213(14)
C23 C26 1.4946(14)
C25 H25A 0.98
C25 H25B 0.98
C25 H25C 0.98
C27 H27A 0.98
C27 H27B 0.98
C27 H27C 0.98

loop_
_geom_hbond_atom_site_label_D
_geom_hbond_atom_site_label_H
_geom_hbond_atom_site_label_A
_geom_hbond_site_symmetry_A
_geom_hbond_distance_DH
_geom_hbond_distance_HA
_geom_hbond_distance_DA
_geom_hbond_angle_DHA
C8 H8 O4 . 0.95 2.19 3.0871(13) 158
C11 H11A O3 . 0.98 2.47 3.1107(15) 123
C14 H14A O1 . 0.99 2.42 2.8830(13) 108
C14 H14B O4 . 0.99 2.41 2.8768(12) 108
C17 H17 O1 . 0.95 2.31 3.2206(13) 161
C19 H19 O3 3_565 0.95 2.58 3.2069(14) 124
C22 H22 O6 4_575 0.95 2.53 3.4172(13) 156
C25 H25A O6 . 0.98 2.49 3.1471(15) 124
C5 H5 Cg2 3_666 0.95 2.82 3.6488(12) 146
C11 H11B Cg2 3_566 0.98 2.78 3.5780(13) 139

loop_
_geom_torsion_atom_site_label_1
_geom_torsion_atom_site_label_2
_geom_torsion_atom_site_label_3
_geom_torsion_atom_site_label_4
_geom_torsion
C11 O1 C1 C10 -84.36(11)
C11 O1 C1 C2 101.37(10)
C10 C1 C2 C3 -0.43(15)
O1 C1 C2 C3 173.81(9)
C10 C1 C2 C12 174.96(9)
O1 C1 C2 C12 -10.80(13)
C1 C2 C3 C4 5.60(15)
C12 C2 C3 C4 -169.88(9)
C2 C3 C4 C5 175.19(10)
C2 C3 C4 C9 -3.41(15)
C3 C4 C5 C6 -176.06(10)
C9 C4 C5 C6 2.54(16)
C4 C5 C6 C7 -0.18(17)
C5 C6 C7 C8 -1.44(17)
C6 C7 C8 C9 0.66(16)
C7 C8 C9 C4 1.67(15)
C7 C8 C9 C10 -179.14(10)
C3 C4 C9 C8 175.39(9)
C5 C4 C9 C8 -3.22(14)
C3 C4 C9 C10 -3.82(14)
C5 C4 C9 C10 177.56(9)
O1 C1 C10 C9 179.26(8)
C2 C1 C10 C9 -6.68(14)
O1 C1 C10 C14 -1.45(14)
C2 C1 C10 C14 172.60(9)
C8 C9 C10 C1 -170.44(9)
C4 C9 C10 C1 8.74(14)
C8 C9 C10 C14 10.28(14)
C4 C9 C10 C14 -170.55(9)
C13 O2 C12 O3 -3.15(15)
C13 O2 C12 C2 173.30(9)
C3 C2 C12 O3 133.10(11)
C1 C2 C12 O3 -42.33(15)
C3 C2 C12 O2 -43.28(13)
C1 C2 C12 O2 141.29(9)
C1 C10 C14 C15 -113.78(10)
C9 C10 C14 C15 65.48(12)
C10 C14 C15 C24 -109.68(10)
C10 C14 C15 C16 70.68(11)
C24 C15 C16 C17 -172.29(9)
C14 C15 C16 C17 7.37(14)
C24 C15 C16 C21 5.58(13)
C14 C15 C16 C21 -174.77(9)
C21 C16 C17 C18 -0.05(14)
C15 C16 C17 C18 177.86(9)
C16 C17 C18 C19 1.32(16)
C17 C18 C19 C20 -1.53(17)
C18 C19 C20 C21 0.45(16)
C19 C20 C21 C22 -179.06(10)
C19 C20 C21 C16 0.81(15)
C17 C16 C21 C22 178.87(9)
C15 C16 C21 C22 0.89(14)
C17 C16 C21 C20 -1.01(14)
C15 C16 C21 C20 -178.98(9)
C20 C21 C22 C23 175.03(9)
C16 C21 C22 C23 -4.84(14)
C21 C22 C23 C24 2.27(15)
C21 C22 C23 C26 -176.94(9)
C16 C15 C24 O4 176.06(8)
C14 C15 C24 O4 -3.59(14)
C16 C15 C24 C23 -8.33(14)
C14 C15 C24 C23 172.02(9)
C25 O4 C24 C15 -90.58(11)
C25 O4 C24 C23 93.63(10)
C22 C23 C24 C15 4.53(15)
C26 C23 C24 C15 -176.27(9)
C22 C23 C24 O4 -179.71(9)
C26 C23 C24 O4 -0.51(13)
C27 O5 C26 O6 -0.75(16)
C27 O5 C26 C23 176.75(10)
C22 C23 C26 O6 118.12(12)
C24 C23 C26 O6 -61.09(14)
C22 C23 C26 O5 -59.33(12)
C24 C23 C26 O5 121.46(10)

loop_
_cod_related_entry_id
_cod_related_entry_database
_cod_related_entry_code
1 ChemSpider 4954586
